data_4109326
loop_
_publ_author_name
'Eric J. Schelter'
'Ping Yang'
'Brian L. Scott'
'Ryan E. Da Re'
'Kimberly C. Jantunen'
'Richard L. Martin'
'P. Jeffrey Hay'
'David E. Morris'
'Jaqueline L. Kiplinger'

_publ_contact_author
;
Jaqueline L. Kiplinger
MS J514
Los Alamos National Laboratory
Los Alamos, New Mexico 87545
;
_publ_contact_author_email kiplinger@lanl.gov
_publ_section_title
;
 Systematic Studies of Early Actinide Complexes: Thorium(IV)
 Fluoroketimides
;
_journal_name_full 'Journal of the American Chemical Society'
_journal_page_first 5139
_journal_page_last 5152
_journal_paper_doi 10.1021/ja0686458
_journal_volume 129
_journal_year 2007
_chemical_formula_moiety '(C5(CH3)5)2 Th (NC(CH3)(C6F5))2'
_chemical_formula_sum 'C36 H36 F10 N2 Th'
_chemical_formula_weight 918.71
_chemical_name_systematic
; 
 ? 
;
_space_group_IT_number 56
_symmetry_cell_setting orthorhombic
_symmetry_space_group_name_Hall '-P 2ab 2ac'
_symmetry_space_group_name_H-M 'P c c n'
_atom_sites_solution_hydrogens geom
_atom_sites_solution_primary direct
_atom_sites_solution_secondary difmap
_audit_creation_method SHELXL-97
_cell_angle_alpha 90.00
_cell_angle_beta 90.00
_cell_angle_gamma 90.00
_cell_formula_units_Z 8
_cell_length_a 16.066(3)
_cell_length_b 16.393(3)
_cell_length_c 26.997(5)
_cell_measurement_reflns_used 8815
_cell_measurement_temperature 141(2)
_cell_measurement_theta_max 52.307
_cell_measurement_theta_min 4.657
_cell_volume 7110(2)
_computing_cell_refinement 'SAINT+, v. 7.06 (Bruker AXS, 2001)'
_computing_data_collection 'APEX II, v. 1.08 (Bruker AXS, 2003)'
_computing_data_reduction 'SAINT+, v. 7.06 (Bruker AXS, 2001)'
_computing_molecular_graphics 'SHELXTL, v. 6.10, (Bruker AXS, 2000)'
_computing_publication_material 'SHELXTL, v. 6.10, (Bruker AXS, 2000)'
_computing_structure_refinement 'SHELXL-97 (Sheldrick, 1997)'
_computing_structure_solution 'SHELXS-97 (Sheldrick, 1990)'
_diffrn_ambient_temperature 141(2)
_diffrn_measured_fraction_theta_full 0.940
_diffrn_measured_fraction_theta_max 0.940
_diffrn_measurement_device_type 'Bruker D8 with APEXII CCD'
_diffrn_measurement_method '\w scans'
_diffrn_radiation_monochromator graphite
_diffrn_radiation_source 'fine-focus sealed tube'
_diffrn_radiation_type MoK\a
_diffrn_radiation_wavelength 0.71073
_diffrn_reflns_av_R_equivalents 0.0559
_diffrn_reflns_av_sigmaI/netI 0.0435
_diffrn_reflns_limit_h_max 21
_diffrn_reflns_limit_h_min -19
_diffrn_reflns_limit_k_max 22
_diffrn_reflns_limit_k_min -21
_diffrn_reflns_limit_l_max 32
_diffrn_reflns_limit_l_min -34
_diffrn_reflns_number 53982
_diffrn_reflns_theta_full 28.98
_diffrn_reflns_theta_max 28.98
_diffrn_reflns_theta_min 1.51
_diffrn_standards_decay_% 0
_diffrn_standards_interval_count 0
_diffrn_standards_interval_time 0
_diffrn_standards_number 0
_exptl_absorpt_coefficient_mu 4.275
_exptl_absorpt_correction_T_max 0.8147
_exptl_absorpt_correction_T_min 0.4819
_exptl_absorpt_correction_type multi-scan
_exptl_absorpt_process_details 'SADABS 2.03 (Sheldrick, 2001)'
_exptl_crystal_colour yellow
_exptl_crystal_density_diffrn 1.717
_exptl_crystal_description block
_exptl_crystal_F_000 3568
_exptl_crystal_size_max 0.20
_exptl_crystal_size_mid 0.10
_exptl_crystal_size_min 0.05
_refine_diff_density_max 1.271
_refine_diff_density_min -0.853
_refine_diff_density_rms 0.111
_refine_ls_extinction_method none
_refine_ls_goodness_of_fit_ref 1.006
_refine_ls_hydrogen_treatment constr
_refine_ls_matrix_type full
_refine_ls_number_parameters 455
_refine_ls_number_reflns 8877
_refine_ls_number_restraints 0
_refine_ls_restrained_S_all 1.006
_refine_ls_R_factor_all 0.0583
_refine_ls_R_factor_gt 0.0249
_refine_ls_shift/su_max 0.002
_refine_ls_shift/su_mean 0.000
_refine_ls_structure_factor_coef Fsqd
_refine_ls_weighting_details 'calc w=1/[\s^2^(Fo^2^)+(0.0168P)^2^+4.1558P] where P=(Fo^2^+2Fc^2^)/3'
_refine_ls_weighting_scheme calc
_refine_ls_wR_factor_gt 0.0518
_refine_ls_wR_factor_ref 0.0594
_reflns_number_gt 5259
_reflns_number_total 8877
_reflns_threshold_expression >2sigma(I)
_cod_data_source_file ja0686458si20070120_043048_7.cif
_cod_data_source_block c:\apx272\test\pccn-1\pccn-1
_cod_database_code 4109326

loop_
_symmetry_equiv_pos_as_xyz
'x, y, z'
'-x+1/2, -y+1/2, z'
'x+1/2, -y, -z+1/2'
'-x, y+1/2, -z+1/2'
'-x, -y, -z'
'x-1/2, y-1/2, -z'
'-x-1/2, y, z-1/2'
'x, -y-1/2, z-1/2'

loop_
_atom_site_label
_atom_site_type_symbol
_atom_site_fract_x
_atom_site_fract_y
_atom_site_fract_z
_atom_site_U_iso_or_equiv
_atom_site_adp_type
_atom_site_occupancy
_atom_site_symmetry_multiplicity
_atom_site_calc_flag
_atom_site_refinement_flags
Th1 Th 0.2500 0.2500 0.290132(5) 0.01536(4) Uani 1 2 d S
F3 F 0.30783(13) 0.12862(12) 0.00875(7) 0.0397(5) Uani 1 1 d .
F5 F 0.36969(12) 0.00863(11) 0.16236(7) 0.0331(5) Uani 1 1 d .
F1 F 0.12983(12) 0.17217(12) 0.14375(7) 0.0387(5) Uani 1 1 d .
F2 F 0.16797(14) 0.19482(13) 0.04762(7) 0.0445(6) Uani 1 1 d .
F4 F 0.40978(13) 0.03627(12) 0.06700(7) 0.0364(5) Uani 1 1 d .
C14 C 0.1993(2) 0.1373(2) 0.12565(13) 0.0283(8) Uani 1 1 d .
C4 C 0.3658(2) 0.2021(2) 0.36072(13) 0.0343(9) Uani 1 1 d .
C5 C 0.3805(2) 0.1502(2) 0.31951(16) 0.0379(10) Uani 1 1 d .
C12 C 0.2035(2) -0.00431(19) 0.22691(13) 0.0359(9) Uani 1 1 d .
H12A H 0.2015 -0.0073 0.2631 0.054 Uiso 1 1 calc R
H12B H 0.2443 -0.0437 0.2144 0.054 Uiso 1 1 calc R
H12C H 0.1485 -0.0171 0.2133 0.054 Uiso 1 1 calc R
C18 C 0.3181(2) 0.05560(18) 0.13497(12) 0.0242(7) Uani 1 1 d .
C2 C 0.4224(2) 0.27839(19) 0.29845(12) 0.0221(7) Uani 1 1 d .
C17 C 0.3396(2) 0.0682(2) 0.08594(12) 0.0287(8) Uani 1 1 d .
N1 N 0.23271(16) 0.14083(15) 0.23954(10) 0.0249(7) Uani 1 1 d .
C15 C 0.2183(2) 0.1495(2) 0.07646(13) 0.0306(8) Uani 1 1 d .
C16 C 0.2888(2) 0.1154(2) 0.05672(12) 0.0295(8) Uani 1 1 d .
C3 C 0.3920(2) 0.2817(2) 0.34698(12) 0.0243(8) Uani 1 1 d .
C6 C 0.4459(2) 0.1665(3) 0.23204(16) 0.0618(14) Uani 1 1 d .
H6A H 0.5064 0.1733 0.2300 0.093 Uiso 1 1 calc R
H6B H 0.4193 0.1980 0.2055 0.093 Uiso 1 1 calc R
H6C H 0.4318 0.1087 0.2283 0.093 Uiso 1 1 calc R
C11 C 0.2285(2) 0.0803(2) 0.21137(12) 0.0250(8) Uani 1 1 d .
C7 C 0.4634(2) 0.3484(2) 0.27158(14) 0.0393(10) Uani 1 1 d .
H7A H 0.4375 0.3998 0.2818 0.059 Uiso 1 1 calc R
H7B H 0.4564 0.3412 0.2358 0.059 Uiso 1 1 calc R
H7C H 0.5228 0.3496 0.2797 0.059 Uiso 1 1 calc R
C8 C 0.3918(2) 0.3564(2) 0.37952(14) 0.0423(10) Uani 1 1 d .
H8A H 0.4491 0.3753 0.3844 0.063 Uiso 1 1 calc R
H8B H 0.3670 0.3429 0.4117 0.063 Uiso 1 1 calc R
H8C H 0.3592 0.3996 0.3636 0.063 Uiso 1 1 calc R
C9 C 0.3333(3) 0.1746(3) 0.41078(15) 0.0681(16) Uani 1 1 d .
H9A H 0.2861 0.1376 0.4060 0.102 Uiso 1 1 calc R
H9B H 0.3152 0.2222 0.4299 0.102 Uiso 1 1 calc R
H9C H 0.3776 0.1461 0.4288 0.102 Uiso 1 1 calc R
C13 C 0.2488(2) 0.08987(17) 0.15637(11) 0.0228(6) Uani 1 1 d .
C1 C 0.4155(2) 0.1967(2) 0.28145(14) 0.0307(9) Uani 1 1 d .
C10 C 0.3655(3) 0.0589(2) 0.3194(2) 0.0788(19) Uani 1 1 d .
H10A H 0.3675 0.0385 0.2853 0.118 Uiso 1 1 calc R
H10B H 0.3107 0.0473 0.3337 0.118 Uiso 1 1 calc R
H10C H 0.4087 0.0318 0.3391 0.118 Uiso 1 1 calc R
Th2 Th 0.7500 0.2500 0.072731(5) 0.01615(4) Uani 1 2 d S
F6 F 0.52268(12) 0.37856(11) -0.05613(7) 0.0322(5) Uani 1 1 d .
F8 F 0.63440(13) 0.30706(12) -0.21101(7) 0.0353(5) Uani 1 1 d .
F10 F 0.66442(13) 0.12862(11) -0.07654(7) 0.0329(5) Uani 1 1 d .
F7 F 0.55391(12) 0.41668(11) -0.15123(7) 0.0350(5) Uani 1 1 d .
F9 F 0.69000(13) 0.16495(11) -0.17283(7) 0.0360(5) Uani 1 1 d .
C32 C 0.5644(2) 0.32419(19) -0.08440(12) 0.0228(7) Uani 1 1 d .
C36 C 0.6349(2) 0.20050(18) -0.09439(12) 0.0233(7) Uani 1 1 d .
C21 C 0.7085(2) 0.11337(18) 0.12859(11) 0.0221(7) Uani 1 1 d .
N2 N 0.63829(17) 0.24007(14) 0.02142(10) 0.0228(6) Uani 1 1 d .
C27 C 0.6391(2) 0.0491(2) 0.05104(12) 0.0319(9) Uani 1 1 d .
H27A H 0.6454 0.0629 0.0159 0.048 Uiso 1 1 calc R
H27B H 0.5872 0.0726 0.0637 0.048 Uiso 1 1 calc R
H27C H 0.6376 -0.0104 0.0548 0.048 Uiso 1 1 calc R
C28 C 0.8270(2) 0.05045(19) 0.01549(12) 0.0364(9) Uani 1 1 d .
H28A H 0.8845 0.0683 0.0102 0.055 Uiso 1 1 calc R
H28B H 0.7919 0.0706 -0.0116 0.055 Uiso 1 1 calc R
H28C H 0.8249 -0.0093 0.0163 0.055 Uiso 1 1 calc R
C26 C 0.6298(2) 0.12042(19) 0.15930(12) 0.0273(8) Uani 1 1 d .
H26A H 0.5910 0.1579 0.1430 0.041 Uiso 1 1 calc R
H26B H 0.6437 0.1413 0.1923 0.041 Uiso 1 1 calc R
H26C H 0.6038 0.0666 0.1624 0.041 Uiso 1 1 calc R
C19 C 0.8449(2) 0.11558(18) 0.10339(12) 0.0249(8) Uani 1 1 d .
C33 C 0.5789(2) 0.34447(19) -0.13332(12) 0.0256(8) Uani 1 1 d .
C25 C 0.8185(2) 0.16023(19) 0.19460(12) 0.0300(8) Uani 1 1 d .
H25A H 0.7700 0.1784 0.2137 0.045 Uiso 1 1 calc R
H25B H 0.8581 0.2053 0.1914 0.045 Uiso 1 1 calc R
H25C H 0.8452 0.1145 0.2117 0.045 Uiso 1 1 calc R
C35 C 0.6489(2) 0.2175(2) -0.14356(12) 0.0261(8) Uani 1 1 d .
C24 C 0.9376(2) 0.1234(2) 0.10445(14) 0.0400(9) Uani 1 1 d .
H24A H 0.9617 0.0751 0.1204 0.060 Uiso 1 1 calc R
H24B H 0.9531 0.1723 0.1232 0.060 Uiso 1 1 calc R
H24C H 0.9587 0.1279 0.0705 0.060 Uiso 1 1 calc R
C34 C 0.6204(2) 0.2900(2) -0.16302(12) 0.0252(8) Uani 1 1 d .
C20 C 0.7908(2) 0.13333(19) 0.14394(12) 0.0245(8) Uani 1 1 d .
C30 C 0.4918(2) 0.2080(2) 0.00473(13) 0.0348(9) Uani 1 1 d .
H30A H 0.4798 0.1549 -0.0104 0.052 Uiso 1 1 calc R
H30B H 0.4520 0.2485 -0.0076 0.052 Uiso 1 1 calc R
H30C H 0.4868 0.2036 0.0408 0.052 Uiso 1 1 calc R
C31 C 0.59265(18) 0.2522(2) -0.06328(11) 0.0216(6) Uani 1 1 d .
C29 C 0.5793(2) 0.23399(17) -0.00860(12) 0.0240(8) Uani 1 1 d .
C22 C 0.7114(2) 0.08296(18) 0.07969(12) 0.0227(7) Uani 1 1 d .
C23 C 0.7955(2) 0.08420(18) 0.06435(12) 0.0236(8) Uani 1 1 d .

loop_
_atom_site_aniso_label
_atom_site_aniso_U_11
_atom_site_aniso_U_22
_atom_site_aniso_U_33
_atom_site_aniso_U_23
_atom_site_aniso_U_13
_atom_site_aniso_U_12
Th1 0.01660(8) 0.01486(7) 0.01463(8) 0.000 0.000 0.00014(8)
F3 0.0526(15) 0.0437(12) 0.0227(11) 0.0000(9) 0.0033(10) -0.0107(11)
F5 0.0379(13) 0.0313(11) 0.0300(11) -0.0019(9) -0.0031(10) 0.0082(9)
F1 0.0344(13) 0.0479(12) 0.0336(12) 0.0006(10) -0.0006(10) 0.0117(10)
F2 0.0466(14) 0.0543(14) 0.0324(12) 0.0081(10) -0.0119(11) 0.0062(12)
F4 0.0365(13) 0.0393(12) 0.0333(12) -0.0062(9) 0.0096(10) -0.0005(10)
C14 0.028(2) 0.0295(18) 0.0272(19) -0.0041(15) 0.0007(17) -0.0024(16)
C4 0.021(2) 0.048(2) 0.035(2) 0.0222(18) -0.0120(17) -0.0057(17)
C5 0.027(2) 0.0191(18) 0.067(3) 0.0081(18) -0.022(2) -0.0001(16)
C12 0.050(3) 0.0267(18) 0.031(2) -0.0056(16) 0.0056(19) -0.0083(17)
C18 0.031(2) 0.0174(15) 0.0239(18) -0.0030(13) -0.0039(15) 0.0003(14)
C2 0.0152(18) 0.0243(15) 0.0268(19) 0.0015(13) -0.0006(15) -0.0006(13)
C17 0.029(2) 0.0313(19) 0.0261(19) -0.0078(15) 0.0031(17) -0.0025(16)
N1 0.0279(19) 0.0228(13) 0.0240(15) -0.0030(11) -0.0025(12) 0.0003(11)
C15 0.032(2) 0.031(2) 0.028(2) 0.0023(15) -0.0086(16) -0.0030(17)
C16 0.039(2) 0.0318(19) 0.0181(18) -0.0027(15) 0.0000(17) -0.0105(17)
C3 0.0199(19) 0.0288(16) 0.024(2) -0.0005(14) -0.0024(15) 0.0027(15)
C6 0.026(2) 0.093(3) 0.066(3) -0.056(3) 0.000(2) 0.005(2)
C11 0.026(2) 0.0234(17) 0.0258(19) -0.0008(13) -0.0013(13) -0.0004(13)
C7 0.029(2) 0.048(2) 0.041(2) 0.0170(19) -0.0076(18) -0.0143(18)
C8 0.031(2) 0.056(3) 0.039(2) -0.021(2) -0.0065(19) 0.0002(19)
C9 0.034(3) 0.121(4) 0.049(3) 0.056(3) -0.013(2) -0.020(3)
C13 0.0265(16) 0.0218(14) 0.0201(15) -0.0036(11) -0.0036(19) -0.0071(18)
C1 0.0174(19) 0.033(2) 0.041(2) -0.0137(17) -0.0028(17) 0.0065(16)
C10 0.052(3) 0.023(2) 0.161(5) 0.016(3) -0.056(3) -0.004(2)
Th2 0.01979(8) 0.01574(7) 0.01293(8) 0.000 0.000 0.00043(9)
F6 0.0303(11) 0.0331(10) 0.0330(11) -0.0032(9) -0.0016(9) 0.0079(9)
F8 0.0449(14) 0.0402(12) 0.0208(11) 0.0057(8) -0.0009(9) -0.0095(10)
F10 0.0456(13) 0.0244(10) 0.0285(11) 0.0030(8) 0.0017(9) 0.0083(10)
F7 0.0375(12) 0.0266(10) 0.0408(12) 0.0105(9) -0.0061(10) 0.0023(9)
F9 0.0492(14) 0.0343(11) 0.0246(11) -0.0067(9) 0.0090(10) 0.0031(11)
C32 0.0163(18) 0.0279(18) 0.0241(18) -0.0078(14) -0.0020(15) -0.0025(14)
C36 0.0241(19) 0.0217(17) 0.0240(19) 0.0018(14) -0.0013(15) -0.0011(14)
C21 0.032(2) 0.0178(16) 0.0167(17) 0.0073(13) 0.0010(16) 0.0014(15)
N2 0.0252(15) 0.0202(15) 0.0230(14) 0.0001(11) -0.0019(12) 0.0015(12)
C27 0.045(2) 0.0272(18) 0.0240(19) 0.0011(15) -0.0029(18) -0.0096(17)
C28 0.057(3) 0.0229(17) 0.029(2) -0.0002(15) 0.0153(19) 0.0035(17)
C26 0.034(2) 0.0270(17) 0.0208(18) 0.0003(14) 0.0044(16) 0.0012(15)
C19 0.0238(19) 0.0220(16) 0.0287(19) 0.0072(14) 0.0001(16) 0.0035(14)
C33 0.0241(19) 0.0242(17) 0.029(2) 0.0038(14) -0.0080(15) -0.0006(14)
C25 0.037(2) 0.0262(18) 0.0263(19) 0.0042(15) -0.0106(17) -0.0016(16)
C35 0.026(2) 0.0272(16) 0.025(2) -0.0054(15) 0.0025(16) -0.0028(15)
C24 0.031(2) 0.038(2) 0.051(2) 0.0134(18) 0.0010(19) 0.0066(18)
C34 0.029(2) 0.0270(18) 0.0198(18) 0.0031(15) -0.0029(16) -0.0095(16)
C20 0.030(2) 0.0222(17) 0.0215(19) 0.0078(14) -0.0079(16) 0.0021(15)
C30 0.029(2) 0.049(2) 0.027(2) 0.0048(17) 0.0001(17) -0.0067(18)
C31 0.0166(15) 0.0279(15) 0.0204(15) -0.0017(17) -0.0047(12) -0.0007(17)
C29 0.0248(18) 0.022(2) 0.0248(18) -0.0006(12) -0.0004(15) 0.0011(13)
C22 0.033(2) 0.0175(16) 0.0176(17) 0.0035(13) -0.0015(16) 0.0000(15)
C23 0.034(2) 0.0134(15) 0.0237(19) 0.0019(13) 0.0046(17) 0.0062(15)

loop_
_atom_type_symbol
_atom_type_description
_atom_type_scat_dispersion_real
_atom_type_scat_dispersion_imag
_atom_type_scat_source
C C 0.0033 0.0016 'International Tables Vol C Tables 4.2.6.8 and 6.1.1.4'
H H 0.0000 0.0000 'International Tables Vol C Tables 4.2.6.8 and 6.1.1.4'
N N 0.0061 0.0033 'International Tables Vol C Tables 4.2.6.8 and 6.1.1.4'
F F 0.0171 0.0103 'International Tables Vol C Tables 4.2.6.8 and 6.1.1.4'
Th Th -7.2400 8.8979 'International Tables Vol C Tables 4.2.6.8 and 6.1.1.4'

loop_
_geom_angle_atom_site_label_1
_geom_angle_atom_site_label_2
_geom_angle_atom_site_label_3
_geom_angle
_geom_angle_site_symmetry_1
_geom_angle_site_symmetry_3
N1 Th1 N1 105.96(13) . 2
N1 Th1 C5 78.43(10) . .
N1 Th1 C5 123.00(10) 2 .
N1 Th1 C5 123.00(10) . 2
N1 Th1 C5 78.43(10) 2 2
C5 Th1 C5 146.79(18) . 2
N1 Th1 C4 105.81(11) . .
N1 Th1 C4 123.65(10) 2 .
C5 Th1 C4 29.66(11) . .
C5 Th1 C4 118.47(13) 2 .
N1 Th1 C4 123.65(10) . 2
N1 Th1 C4 105.81(11) 2 2
C5 Th1 C4 118.47(13) . 2
C5 Th1 C4 29.66(11) 2 2
C4 Th1 C4 93.31(16) . 2
N1 Th1 C3 125.21(9) . .
N1 Th1 C3 94.81(10) 2 .
C5 Th1 C3 48.46(10) . .
C5 Th1 C3 110.47(11) 2 .
C4 Th1 C3 29.51(10) . .
C4 Th1 C3 96.75(11) 2 .
N1 Th1 C3 94.81(10) . 2
N1 Th1 C3 125.21(9) 2 2
C5 Th1 C3 110.47(11) . 2
C5 Th1 C3 48.46(10) 2 2
C4 Th1 C3 96.75(11) . 2
C4 Th1 C3 29.51(10) 2 2
C3 Th1 C3 113.49(14) . 2
N1 Th1 C1 79.65(9) . .
N1 Th1 C1 94.54(10) 2 .
C5 Th1 C1 28.98(10) . .
C5 Th1 C1 157.29(10) 2 .
C4 Th1 C1 48.32(11) . .
C4 Th1 C1 141.22(11) 2 .
C3 Th1 C1 48.06(10) . .
C3 Th1 C1 139.45(10) 2 .
N1 Th1 C1 94.54(10) . 2
N1 Th1 C1 79.65(9) 2 2
C5 Th1 C1 157.29(10) . 2
C5 Th1 C1 28.98(10) 2 2
C4 Th1 C1 141.22(11) . 2
C4 Th1 C1 48.32(11) 2 2
C3 Th1 C1 139.45(10) . 2
C3 Th1 C1 48.06(10) 2 2
C1 Th1 C1 170.43(15) . 2
N1 Th1 C2 107.38(9) . .
N1 Th1 C2 78.30(9) 2 .
C5 Th1 C2 48.09(10) . .
C5 Th1 C2 128.50(10) 2 .
C4 Th1 C2 48.18(10) . .
C4 Th1 C2 123.87(10) 2 .
C3 Th1 C2 28.85(9) . .
C3 Th1 C2 142.04(10) 2 .
C1 Th1 C2 29.24(9) . .
C1 Th1 C2 152.36(10) 2 .
N1 Th1 C2 78.30(9) . 2
N1 Th1 C2 107.38(9) 2 2
C5 Th1 C2 128.50(10) . 2
C5 Th1 C2 48.09(10) 2 2
C4 Th1 C2 123.87(10) . 2
C4 Th1 C2 48.18(10) 2 2
C3 Th1 C2 142.04(10) . 2
C3 Th1 C2 28.85(9) 2 2
C1 Th1 C2 152.36(10) . 2
C1 Th1 C2 29.24(9) 2 2
C2 Th1 C2 170.86(14) . 2
F1 C14 C15 118.1(3) . .
F1 C14 C13 119.8(3) . .
C15 C14 C13 122.1(3) . .
C3 C4 C5 107.3(3) . .
C3 C4 C9 127.5(4) . .
C5 C4 C9 125.2(4) . .
C3 C4 Th1 76.12(19) . .
C5 C4 Th1 75.11(19) . .
C9 C4 Th1 117.7(2) . .
C1 C5 C4 108.4(3) . .
C1 C5 C10 126.9(4) . .
C4 C5 C10 124.6(4) . .
C1 C5 Th1 76.84(19) . .
C4 C5 Th1 75.23(19) . .
C10 C5 Th1 117.5(2) . .
F5 C18 C13 120.0(3) . .
F5 C18 C17 117.1(3) . .
C13 C18 C17 122.9(3) . .
C3 C2 C1 108.2(3) . .
C3 C2 C7 124.9(3) . .
C1 C2 C7 126.6(3) . .
C3 C2 Th1 74.8(2) . .
C1 C2 Th1 75.04(19) . .
C7 C2 Th1 121.1(2) . .
F4 C17 C16 120.0(3) . .
F4 C17 C18 121.0(3) . .
C16 C17 C18 119.0(3) . .
C11 N1 Th1 176.0(2) . .
F2 C15 C16 119.8(3) . .
F2 C15 C14 120.3(3) . .
C16 C15 C14 119.9(3) . .
F3 C16 C15 119.7(3) . .
F3 C16 C17 120.5(3) . .
C15 C16 C17 119.8(3) . .
C2 C3 C4 108.2(3) . .
C2 C3 C8 125.3(3) . .
C4 C3 C8 126.4(3) . .
C2 C3 Th1 76.3(2) . .
C4 C3 Th1 74.37(19) . .
C8 C3 Th1 117.9(2) . .
N1 C11 C12 125.2(3) . .
N1 C11 C13 119.8(3) . .
C12 C11 C13 115.0(3) . .
C18 C13 C14 116.2(3) . .
C18 C13 C11 122.6(3) . .
C14 C13 C11 121.1(3) . .
C5 C1 C2 108.0(3) . .
C5 C1 C6 127.1(3) . .
C2 C1 C6 124.8(4) . .
C5 C1 Th1 74.2(2) . .
C2 C1 Th1 75.73(19) . .
C6 C1 Th1 118.9(2) . .
N2 Th2 N2 104.90(13) 2_655 .
N2 Th2 C21 94.78(10) 2_655 2_655
N2 Th2 C21 125.28(9) . 2_655
N2 Th2 C21 125.28(9) 2_655 .
N2 Th2 C21 94.78(10) . .
C21 Th2 C21 114.34(13) 2_655 .
N2 Th2 C20 106.48(10) 2_655 .
N2 Th2 C20 123.80(9) . .
C21 Th2 C20 97.01(10) 2_655 .
C21 Th2 C20 29.62(10) . .
N2 Th2 C20 123.80(9) 2_655 2_655
N2 Th2 C20 106.48(10) . 2_655
C21 Th2 C20 29.62(10) 2_655 2_655
C21 Th2 C20 97.01(10) . 2_655
C20 Th2 C20 92.88(14) . 2_655
N2 Th2 C19 78.87(9) 2_655 .
N2 Th2 C19 123.56(9) . .
C21 Th2 C19 110.01(10) 2_655 .
C21 Th2 C19 48.52(9) . .
C20 Th2 C19 29.57(9) . .
C20 Th2 C19 117.58(10) 2_655 .
N2 Th2 C19 123.56(9) 2_655 2_655
N2 Th2 C19 78.87(9) . 2_655
C21 Th2 C19 48.52(9) 2_655 2_655
C21 Th2 C19 110.01(10) . 2_655
C20 Th2 C19 117.58(10) . 2_655
C20 Th2 C19 29.57(9) 2_655 2_655
C19 Th2 C19 145.66(14) . 2_655
N2 Th2 C22 106.52(9) 2_655 .
N2 Th2 C22 78.30(9) . .
C21 Th2 C22 143.16(10) 2_655 .
C21 Th2 C22 29.22(9) . .
C20 Th2 C22 48.59(10) . .
C20 Th2 C22 124.71(10) 2_655 .
C19 Th2 C22 48.35(10) . .
C19 Th2 C22 128.70(10) 2_655 .
N2 Th2 C22 78.30(9) 2_655 2_655
N2 Th2 C22 106.52(9) . 2_655
C21 Th2 C22 29.22(9) 2_655 2_655
C21 Th2 C22 143.16(10) . 2_655
C20 Th2 C22 124.71(10) . 2_655
C20 Th2 C22 48.59(10) 2_655 2_655
C19 Th2 C22 128.70(10) . 2_655
C19 Th2 C22 48.35(10) 2_655 2_655
C22 Th2 C22 172.34(13) . 2_655
N2 Th2 C23 79.38(9) 2_655 .
N2 Th2 C23 94.97(9) . .
C21 Th2 C23 139.15(10) 2_655 .
C21 Th2 C23 47.97(9) . .
C20 Th2 C23 48.28(9) . .
C20 Th2 C23 140.89(9) 2_655 .
C19 Th2 C23 29.14(9) . .
C19 Th2 C23 157.03(10) 2_655 .
C22 Th2 C23 29.03(10) . .
C22 Th2 C23 152.26(10) 2_655 .
N2 Th2 C23 94.97(9) 2_655 2_655
N2 Th2 C23 79.38(9) . 2_655
C21 Th2 C23 47.97(9) 2_655 2_655
C21 Th2 C23 139.15(10) . 2_655
C20 Th2 C23 140.89(9) . 2_655
C20 Th2 C23 48.28(9) 2_655 2_655
C19 Th2 C23 157.03(10) . 2_655
C19 Th2 C23 29.14(9) 2_655 2_655
C22 Th2 C23 152.26(10) . 2_655
C22 Th2 C23 29.03(10) 2_655 2_655
C23 Th2 C23 170.81(13) . 2_655
F6 C32 C33 117.7(3) . .
F6 C32 C31 119.4(3) . .
C33 C32 C31 122.9(3) . .
F10 C36 C31 119.4(3) . .
F10 C36 C35 117.4(3) . .
C31 C36 C35 123.2(3) . .
C22 C21 C20 108.8(3) . .
C22 C21 C26 124.5(3) . .
C20 C21 C26 126.7(3) . .
C22 C21 Th2 76.66(18) . .
C20 C21 Th2 75.52(18) . .
C26 C21 Th2 115.8(2) . .
C29 N2 Th2 177.1(2) . .
C23 C19 C20 107.7(3) . .
C23 C19 C24 127.1(3) . .
C20 C19 C24 125.1(3) . .
C23 C19 Th2 76.18(18) . .
C20 C19 Th2 74.64(17) . .
C24 C19 Th2 118.7(2) . .
F7 C33 C34 120.6(3) . .
F7 C33 C32 120.5(3) . .
C34 C33 C32 118.9(3) . .
F9 C35 C36 121.3(3) . .
F9 C35 C34 119.5(3) . .
C36 C35 C34 119.2(3) . .
F8 C34 C33 120.6(3) . .
F8 C34 C35 119.4(3) . .
C33 C34 C35 120.0(3) . .
C21 C20 C19 107.2(3) . .
C21 C20 C25 127.3(3) . .
C19 C20 C25 125.2(3) . .
C21 C20 Th2 74.86(17) . .
C19 C20 Th2 75.78(17) . .
C25 C20 Th2 119.7(2) . .
C36 C31 C32 115.8(3) . .
C36 C31 C29 122.9(3) . .
C32 C31 C29 121.3(3) . .
N2 C29 C30 124.9(3) . .
N2 C29 C31 120.4(3) . .
C30 C29 C31 114.7(3) . .
C21 C22 C23 107.5(3) . .
C21 C22 C27 125.9(3) . .
C23 C22 C27 126.4(3) . .
C21 C22 Th2 74.12(17) . .
C23 C22 Th2 75.87(18) . .
C27 C22 Th2 119.7(2) . .
C22 C23 C19 108.8(3) . .
C22 C23 C28 124.6(3) . .
C19 C23 C28 126.4(3) . .
C22 C23 Th2 75.09(18) . .
C19 C23 Th2 74.68(17) . .
C28 C23 Th2 120.5(2) . .

loop_
_geom_bond_atom_site_label_1
_geom_bond_atom_site_label_2
_geom_bond_distance
_geom_bond_site_symmetry_2
Th1 N1 2.268(3) .
Th1 N1 2.268(3) 2
Th1 C5 2.775(3) .
Th1 C5 2.775(3) 2
Th1 C4 2.777(3) .
Th1 C4 2.777(3) 2
Th1 C3 2.799(3) .
Th1 C3 2.799(3) 2
Th1 C1 2.808(3) .
Th1 C1 2.808(3) 2
Th1 C2 2.817(3) .
Th1 C2 2.817(3) 2
F3 C16 1.348(4) .
F5 C18 1.352(3) .
F1 C14 1.346(4) .
F2 C15 1.346(4) .
F4 C17 1.344(4) .
C14 C15 1.378(5) .
C14 C13 1.387(4) .
C4 C3 1.420(5) .
C4 C5 1.421(5) .
C4 C9 1.518(5) .
C5 C1 1.398(5) .
C5 C10 1.516(5) .
C12 C11 1.503(4) .
C18 C13 1.374(4) .
C18 C17 1.384(4) .
C2 C3 1.399(5) .
C2 C1 1.420(5) .
C2 C7 1.509(4) .
C17 C16 1.374(5) .
N1 C11 1.253(4) .
C15 C16 1.371(5) .
C3 C8 1.507(4) .
C6 C1 1.504(5) .
C11 C13 1.528(4) .
Th2 N2 2.273(3) 2_655
Th2 N2 2.273(3) .
Th2 C21 2.781(3) 2_655
Th2 C21 2.781(3) .
Th2 C20 2.790(3) .
Th2 C20 2.790(3) 2_655
Th2 C19 2.804(3) .
Th2 C19 2.804(3) 2_655
Th2 C22 2.814(3) .
Th2 C22 2.814(3) 2_655
Th2 C23 2.824(3) .
Th2 C23 2.824(3) 2_655
F6 C32 1.352(3) .
F8 C34 1.344(4) .
F10 C36 1.359(3) .
F7 C33 1.340(3) .
F9 C35 1.342(4) .
C32 C33 1.381(4) .
C32 C31 1.387(4) .
C36 C31 1.372(4) .
C36 C35 1.375(4) .
C21 C22 1.412(4) .
C21 C20 1.424(5) .
C21 C26 1.516(4) .
N2 C29 1.251(4) .
C27 C22 1.502(5) .
C28 C23 1.517(4) .
C19 C23 1.416(4) .
C19 C20 1.428(4) .
C19 C24 1.495(5) .
C33 C34 1.373(5) .
C25 C20 1.504(4) .
C35 C34 1.379(5) .
C30 C29 1.513(5) .
C31 C29 1.521(4) .
C22 C23 1.413(5) .
